data_7707112
loop_
_publ_author_name
'Johnson, Alice'
'Iffland, Linda'
'Singh, Kuldip'
'Apfel, Ulf-Peter'
'Suntharalingam, Kogularamanan'

_publ_section_title
;
 A dithiacyclam-coordinated silver(i) polymer with anti-cancer stem cell
 activity.
;
_journal_issue 17
_journal_name_full 'Dalton transactions (Cambridge, England : 2003)'
_journal_page_first 5779
_journal_page_last 5783
_journal_paper_doi 10.1039/d1dt01155c
_journal_volume 50
_journal_year 2021
_chemical_formula_moiety 'C10 H22 Ag N2 S2, F6 P, C H2 Cl2'
_chemical_formula_sum 'C11 H24 Ag Cl2 F6 N2 P S2'
_chemical_formula_weight 572.18
_space_group_crystal_system monoclinic
_space_group_IT_number 15
_space_group_name_Hall '-C 2yc'
_space_group_name_H-M_alt 'C 1 2/c 1'
_atom_sites_solution_hydrogens geom
_audit_creation_method SHELXL-2018/3
_audit_update_record
;
2020-12-31 deposited with the CCDC.	2021-04-14 downloaded from the CCDC.
;
_cell_angle_alpha 90
_cell_angle_beta 99.044(10)
_cell_angle_gamma 90
_cell_formula_units_Z 4
_cell_length_a 12.471(6)
_cell_length_b 16.294(8)
_cell_length_c 10.405(5)
_cell_measurement_reflns_used 522
_cell_measurement_temperature 150(2)
_cell_measurement_theta_max 28.300
_cell_measurement_theta_min 2.500
_cell_volume 2088.0(18)
_computing_cell_refinement 'Bruker SMART'
_computing_data_collection 'Bruker SMART'
_computing_data_reduction 'Bruker SHELXTL'
_computing_molecular_graphics 'Bruker SHELXTL'
_computing_publication_material 'Bruker SHELXTL'
_computing_structure_refinement 'SHELXL-2018/3 (Sheldrick, 2018)'
_computing_structure_solution 'Bruker SHELXTL'
_diffrn_ambient_temperature 150(2)
_diffrn_measured_fraction_theta_full 0.998
_diffrn_measured_fraction_theta_max 0.999
_diffrn_measurement_device_type 'Bruker Apex 2000 CCD area detector'
_diffrn_measurement_method 'phi and omega scans'
_diffrn_radiation_type MoK\a
_diffrn_radiation_wavelength 0.71073
_diffrn_reflns_av_R_equivalents 0.1163
_diffrn_reflns_av_unetI/netI 0.1092
_diffrn_reflns_Laue_measured_fraction_full 0.998
_diffrn_reflns_Laue_measured_fraction_max 0.999
_diffrn_reflns_limit_h_max 15
_diffrn_reflns_limit_h_min -15
_diffrn_reflns_limit_k_max 20
_diffrn_reflns_limit_k_min -19
_diffrn_reflns_limit_l_max 12
_diffrn_reflns_limit_l_min -12
_diffrn_reflns_number 8050
_diffrn_reflns_point_group_measured_fraction_full 0.998
_diffrn_reflns_point_group_measured_fraction_max 0.999
_diffrn_reflns_theta_full 25.242
_diffrn_reflns_theta_max 25.999
_diffrn_reflns_theta_min 2.073
_exptl_absorpt_coefficient_mu 1.548
_exptl_absorpt_correction_T_max 0.894
_exptl_absorpt_correction_T_min 0.561
_exptl_absorpt_correction_type empirical
_exptl_absorpt_process_details
;
absoprtion corection based on 2357 reflections(SADABS);Rint 0.2334 before
correction and 0.0578 after.
;
_exptl_crystal_colour colourless
_exptl_crystal_density_diffrn 1.820
_exptl_crystal_description needle
_exptl_crystal_F_000 1144
_exptl_crystal_size_max 0.30
_exptl_crystal_size_mid 0.12
_exptl_crystal_size_min 0.05
_refine_diff_density_max 0.744
_refine_diff_density_min -0.763
_refine_diff_density_rms 0.174
_refine_ls_extinction_method none
_refine_ls_goodness_of_fit_ref 0.953
_refine_ls_hydrogen_treatment constr
_refine_ls_matrix_type full
_refine_ls_number_parameters 115
_refine_ls_number_reflns 2054
_refine_ls_number_restraints 0
_refine_ls_restrained_S_all 0.953
_refine_ls_R_factor_all 0.0974
_refine_ls_R_factor_gt 0.0622
_refine_ls_shift/su_max 0.001
_refine_ls_shift/su_mean 0.000
_refine_ls_structure_factor_coef Fsqd
_refine_ls_weighting_details 'w=1/[\s^2^(Fo^2^)+(0.0605P)^2^] where P=(Fo^2^+2Fc^2^)/3'
_refine_ls_weighting_scheme calc
_refine_ls_wR_factor_gt 0.1234
_refine_ls_wR_factor_ref 0.1347
_reflns_Friedel_coverage 0.000
_reflns_number_gt 1406
_reflns_number_total 2054
_reflns_threshold_expression 'I > 2\s(I)'
_cod_data_source_file d1dt01155c2.cif
_cod_data_source_block 20008
_cod_depositor_comments 'Adding full bibliography for 7707112.cif.'
_cod_original_cell_volume 2088.0(17)
_cod_original_sg_symbol_H-M 'C 2/c'
_cod_database_code 7707112
_shelx_shelxl_version_number 2018/3
_shelx_space_group_comment
; 
The symmetry employed for this shelxl refinement is uniquely defined 
by the following loop, which should always be used as a source of 
symmetry information in preference to the above space-group names. 
They are only intended as comments. 
;

loop_
_space_group_symop_operation_xyz
'x, y, z'
'-x, y, -z+1/2'
'x+1/2, y+1/2, z'
'-x+1/2, y+1/2, -z+1/2'
'-x, -y, -z'
'x, -y, z-1/2'
'-x+1/2, -y+1/2, -z'
'x+1/2, -y+1/2, z-1/2'

loop_
_atom_site_label
_atom_site_type_symbol
_atom_site_fract_x
_atom_site_fract_y
_atom_site_fract_z
_atom_site_U_iso_or_equiv
_atom_site_adp_type
_atom_site_occupancy
_atom_site_site_symmetry_order
_atom_site_calc_flag
_atom_site_refinement_flags_posn
_atom_site_refinement_flags_adp
_atom_site_refinement_flags_occupancy
_atom_site_disorder_assembly
_atom_site_disorder_group
Ag1 Ag 0.500000 0.43940(5) 0.250000 0.0431(3) Uani 1 2 d S T P . .
S1 S 0.68591(14) 0.49746(11) 0.33694(15) 0.0426(4) Uani 1 1 d . . . . .
N1 N 0.4536(4) 0.3537(3) 0.0627(5) 0.0396(13) Uani 1 1 d . . . . .
H1 H 0.475420 0.296419 0.089803 0.048 Uiso 1 1 calc R U . . .
C1 C 0.7148(6) 0.4406(4) 0.4873(6) 0.0513(18) Uani 1 1 d . . . . .
H1A H 0.794421 0.436638 0.514290 0.062 Uiso 1 1 calc R U . . .
H1B H 0.684125 0.469956 0.556444 0.062 Uiso 1 1 calc R U . . .
C2 C 0.6663(5) 0.3545(4) 0.4708(7) 0.0461(17) Uani 1 1 d . . . . .
H2A H 0.697547 0.325785 0.401406 0.055 Uiso 1 1 calc R U . . .
H2B H 0.687675 0.323604 0.552700 0.055 Uiso 1 1 calc R U . . .
C3 C 0.7000(6) 0.6043(4) 0.3923(6) 0.0467(17) Uani 1 1 d . . . . .
H3A H 0.777362 0.613846 0.428194 0.056 Uiso 1 1 calc R U . . .
H3B H 0.681981 0.640186 0.315254 0.056 Uiso 1 1 calc R U . . .
C4 C 0.6328(5) 0.6313(4) 0.4927(6) 0.0437(16) Uani 1 1 d . . . . .
H4A H 0.651489 0.689080 0.515819 0.052 Uiso 1 1 calc R U . . .
H4B H 0.654075 0.597896 0.572036 0.052 Uiso 1 1 calc R U . . .
C5 C 0.5095(5) 0.3746(4) -0.0463(6) 0.0438(16) Uani 1 1 d . . . . .
H5A H 0.489750 0.431115 -0.075862 0.053 Uiso 1 1 calc R U . . .
H5B H 0.485752 0.336779 -0.119705 0.053 Uiso 1 1 calc R U . . .
P1 P 0.000000 0.63938(15) 0.250000 0.0464(7) Uani 1 2 d S T P . .
F1 F -0.0911(4) 0.5724(3) 0.2483(6) 0.0899(17) Uani 1 1 d . . . . .
F2 F -0.0183(5) 0.6426(4) 0.0985(5) 0.123(2) Uani 1 1 d . . . . .
F3 F 0.0881(4) 0.7094(3) 0.2449(6) 0.1013(19) Uani 1 1 d . . . . .
C6 C 0.500000 0.8862(8) 0.250000 0.121(6) Uani 1 2 d S T P . .
H6A H 0.501445 0.921905 0.173284 0.145 Uiso 0.5 1 calc R U P . .
H6B H 0.498555 0.921905 0.326716 0.145 Uiso 0.5 1 calc R U P . .
Cl1 Cl 0.61793(19) 0.82467(16) 0.2753(3) 0.0927(8) Uani 1 1 d . . . . .

loop_
_atom_site_aniso_label
_atom_site_aniso_U_11
_atom_site_aniso_U_22
_atom_site_aniso_U_33
_atom_site_aniso_U_23
_atom_site_aniso_U_13
_atom_site_aniso_U_12
Ag1 0.0447(5) 0.0539(5) 0.0293(4) 0.000 0.0019(3) 0.000
S1 0.0393(10) 0.0551(11) 0.0340(9) -0.0053(8) 0.0079(7) -0.0050(8)
N1 0.055(4) 0.033(3) 0.030(3) 0.001(2) 0.004(2) -0.005(2)
C1 0.044(4) 0.068(5) 0.037(4) 0.003(4) -0.007(3) 0.007(4)
C2 0.048(4) 0.042(4) 0.048(4) -0.003(3) 0.008(3) 0.011(3)
C3 0.047(4) 0.049(4) 0.045(4) 0.002(3) 0.009(3) -0.011(3)
C4 0.048(4) 0.045(4) 0.038(4) -0.002(3) 0.005(3) -0.008(3)
C5 0.050(4) 0.049(4) 0.031(3) 0.001(3) 0.004(3) 0.004(3)
P1 0.0406(15) 0.0391(15) 0.0604(17) 0.000 0.0109(12) 0.000
F1 0.068(3) 0.057(3) 0.152(5) -0.013(3) 0.039(3) -0.020(2)
F2 0.127(5) 0.180(7) 0.062(3) 0.001(4) 0.014(3) -0.030(5)
F3 0.069(3) 0.070(3) 0.172(6) -0.030(3) 0.041(3) -0.028(3)
C6 0.062(9) 0.054(8) 0.23(2) 0.000 -0.021(10) 0.000
Cl1 0.0663(15) 0.0868(17) 0.121(2) 0.0135(15) 0.0030(13) -0.0125(13)

loop_
_atom_type_symbol
_atom_type_description
_atom_type_scat_dispersion_real
_atom_type_scat_dispersion_imag
_atom_type_scat_source
C C 0.0033 0.0016 'International Tables Vol C Tables 4.2.6.8 and 6.1.1.4'
H H 0.0000 0.0000 'International Tables Vol C Tables 4.2.6.8 and 6.1.1.4'
N N 0.0061 0.0033 'International Tables Vol C Tables 4.2.6.8 and 6.1.1.4'
F F 0.0171 0.0103 'International Tables Vol C Tables 4.2.6.8 and 6.1.1.4'
P P 0.1023 0.0942 'International Tables Vol C Tables 4.2.6.8 and 6.1.1.4'
S S 0.1246 0.1234 'International Tables Vol C Tables 4.2.6.8 and 6.1.1.4'
Ag Ag -0.8971 1.1015 'International Tables Vol C Tables 4.2.6.8 and 6.1.1.4'
Cl Cl 0.1484 0.1585 'International Tables Vol C Tables 4.2.6.8 and 6.1.1.4'

loop_
_geom_angle_atom_site_label_1
_geom_angle_atom_site_label_2
_geom_angle_atom_site_label_3
_geom_angle
_geom_angle_site_symmetry_1
_geom_angle_site_symmetry_3
_geom_angle_publ_flag
N1 Ag1 N1 108.6(2) 2_655 . ?
N1 Ag1 S1 126.77(13) 2_655 2_655 ?
N1 Ag1 S1 80.61(13) . 2_655 ?
N1 Ag1 S1 80.61(13) 2_655 . ?
N1 Ag1 S1 126.77(13) . . ?
S1 Ag1 S1 136.18(9) 2_655 . ?
C1 S1 C3 102.6(3) . . ?
C1 S1 Ag1 99.5(2) . . ?
C3 S1 Ag1 120.3(2) . . ?
C5 N1 C2 113.7(5) . 2_655 ?
C5 N1 Ag1 114.3(4) . . ?
C2 N1 Ag1 107.0(4) 2_655 . ?
C5 N1 H1 107.1 . . ?
C2 N1 H1 107.1 2_655 . ?
Ag1 N1 H1 107.1 . . ?
C2 C1 S1 110.6(4) . . ?
C2 C1 H1A 109.5 . . ?
S1 C1 H1A 109.5 . . ?
C2 C1 H1B 109.5 . . ?
S1 C1 H1B 109.5 . . ?
H1A C1 H1B 108.1 . . ?
N1 C2 C1 113.7(5) 2_655 . ?
N1 C2 H2A 108.8 2_655 . ?
C1 C2 H2A 108.8 . . ?
N1 C2 H2B 108.8 2_655 . ?
C1 C2 H2B 108.8 . . ?
H2A C2 H2B 107.7 . . ?
C4 C3 S1 117.4(5) . . ?
C4 C3 H3A 108.0 . . ?
S1 C3 H3A 108.0 . . ?
C4 C3 H3B 108.0 . . ?
S1 C3 H3B 108.0 . . ?
H3A C3 H3B 107.2 . . ?
C3 C4 C5 116.4(5) . 6_566 ?
C3 C4 H4A 108.2 . . ?
C5 C4 H4A 108.2 6_566 . ?
C3 C4 H4B 108.2 . . ?
C5 C4 H4B 108.2 6_566 . ?
H4A C4 H4B 107.3 . . ?
N1 C5 C4 111.2(5) . 6_565 ?
N1 C5 H5A 109.4 . . ?
C4 C5 H5A 109.4 6_565 . ?
N1 C5 H5B 109.4 . . ?
C4 C5 H5B 109.4 6_565 . ?
H5A C5 H5B 108.0 . . ?
F2 P1 F2 176.1(6) . 2 ?
F2 P1 F1 91.4(3) . 2 ?
F2 P1 F1 91.2(3) 2 2 ?
F2 P1 F1 91.2(3) . . ?
F2 P1 F1 91.4(3) 2 . ?
F1 P1 F1 92.2(4) 2 . ?
F2 P1 F3 86.2(3) . . ?
F2 P1 F3 91.0(4) 2 . ?
F1 P1 F3 89.8(3) 2 . ?
F1 P1 F3 176.8(3) . . ?
F2 P1 F3 91.0(4) . 2 ?
F2 P1 F3 86.2(3) 2 2 ?
F1 P1 F3 176.8(3) 2 2 ?
F1 P1 F3 89.8(3) . 2 ?
F3 P1 F3 88.3(4) . 2 ?
Cl1 C6 Cl1 110.8(7) . 2_655 ?
Cl1 C6 H6A 109.5 . . ?
Cl1 C6 H6A 109.5 2_655 . ?
Cl1 C6 H6B 109.5 . . ?
Cl1 C6 H6B 109.5 2_655 . ?
H6A C6 H6B 108.1 . . ?

loop_
_geom_bond_atom_site_label_1
_geom_bond_atom_site_label_2
_geom_bond_distance
_geom_bond_site_symmetry_2
_geom_bond_publ_flag
Ag1 N1 2.394(5) 2_655 ?
Ag1 N1 2.394(5) . ?
Ag1 S1 2.536(2) 2_655 ?
Ag1 S1 2.5355(19) . ?
S1 C1 1.805(6) . ?
S1 C3 1.833(7) . ?
N1 C5 1.462(8) . ?
N1 C2 1.482(8) 2_655 ?
N1 H1 1.0000 . ?
C1 C2 1.526(9) . ?
C1 H1A 0.9900 . ?
C1 H1B 0.9900 . ?
C2 H2A 0.9900 . ?
C2 H2B 0.9900 . ?
C3 C4 1.504(9) . ?
C3 H3A 0.9900 . ?
C3 H3B 0.9900 . ?
C4 C5 1.530(8) 6_566 ?
C4 H4A 0.9900 . ?
C4 H4B 0.9900 . ?
C5 H5A 0.9900 . ?
C5 H5B 0.9900 . ?
P1 F2 1.558(5) . ?
P1 F2 1.558(5) 2 ?
P1 F1 1.573(5) 2 ?
P1 F1 1.573(5) . ?
P1 F3 1.591(5) . ?
P1 F3 1.591(5) 2 ?
C6 Cl1 1.765(8) . ?
C6 Cl1 1.765(8) 2_655 ?
C6 H6A 0.9900 . ?
C6 H6B 0.9900 . ?

loop_
_geom_hbond_atom_site_label_D
_geom_hbond_atom_site_label_H
_geom_hbond_atom_site_label_A
_geom_hbond_distance_DH
_geom_hbond_distance_HA
_geom_hbond_distance_DA
_geom_hbond_angle_DHA
_geom_hbond_site_symmetry_A
_geom_hbond_publ_flag
N1 H1 F3 1.00 2.42 3.307(8) 146.8 3_545 yes
N1 H1 F3 1.00 2.45 3.183(7) 129.3 4_545 yes
N1 H1 F2 1.00 2.51 3.471(9) 161.4 3_545 yes

loop_
_geom_torsion_atom_site_label_1
_geom_torsion_atom_site_label_2
_geom_torsion_atom_site_label_3
_geom_torsion_atom_site_label_4
_geom_torsion
_geom_torsion_site_symmetry_1
_geom_torsion_site_symmetry_2
_geom_torsion_site_symmetry_3
_geom_torsion_site_symmetry_4
_geom_torsion_publ_flag
C3 S1 C1 C2 158.1(5) . . . . ?
Ag1 S1 C1 C2 34.0(5) . . . . ?
S1 C1 C2 N1 -62.3(7) . . . 2_655 ?
C1 S1 C3 C4 -55.2(6) . . . . ?
Ag1 S1 C3 C4 53.8(6) . . . . ?
S1 C3 C4 C5 -60.6(7) . . . 6_566 ?
C2 N1 C5 C4 -177.3(5) 2_655 . . 6_565 ?
Ag1 N1 C5 C4 59.4(6) . . . 6_565 ?
